data_7214443
loop_
_publ_author_name
'Chan, Eric J.'
'Grabowsky, Simon'
'Harrowfield, Jack M.'
'Shi, Ming W.'
'Skelton, Brian W.'
'Sobolev, Alexandre N.'
'White, Allan H.'

_publ_section_title
;
 Hirshfeld surface analysis of crystal packing in aza-aromatic picrate
 salts
;
_journal_issue 21
_journal_name_full CrystEngComm
_journal_page_first 4508
_journal_paper_doi 10.1039/c4ce00095a
_journal_volume 16
_journal_year 2014
_chemical_formula_moiety 'C6 H2 N3 O7, C12 H9 N2'
_chemical_formula_sum 'C18 H11 N5 O7'
_chemical_formula_weight 409.32
_chemical_name_systematic
;
1,10-Phenanthrolinium picrate
;
_space_group_IT_number 14
_symmetry_cell_setting monoclinic
_symmetry_Int_Tables_number 14
_symmetry_space_group_name_Hall '-P 2ybc'
_symmetry_space_group_name_H-M 'P 1 21/c 1'
_atom_sites_solution_hydrogens geom
_atom_sites_solution_primary direct
_atom_sites_solution_secondary difmap
_audit_creation_method SHELXL-97
_cell_angle_alpha 90.00
_cell_angle_beta 98.116(6)
_cell_angle_gamma 90.00
_cell_formula_units_Z 4
_cell_length_a 13.509(5)
_cell_length_b 7.028(3)
_cell_length_c 18.804(7)
_cell_measurement_reflns_used 4060
_cell_measurement_temperature 153(2)
_cell_measurement_theta_max 27.5685
_cell_measurement_theta_min 2.4835
_cell_volume 1767.4(12)
_computing_cell_refinement 'Siemens SAINT (Siemens, 1995)'
_computing_data_collection 'Siemens SMART (Siemens, 1995)'
_computing_data_reduction 'XPREP, Bruker Version 5.1/NT, 1997'
_computing_molecular_graphics 'XP Interactive Molecular Graphics, Bruker AXS V5.1, 1998)'
_computing_publication_material 'XCIF Tables Production, Bruker Ver. 2008/2'
_computing_structure_refinement 'SHELXL-97 (Sheldrick, 1997)'
_computing_structure_solution 'SHELXS-97 (Sheldrick, 1997)'
_diffrn_ambient_temperature 153(2)
_diffrn_measured_fraction_theta_full 0.992
_diffrn_measured_fraction_theta_max 0.914
_diffrn_measurement_device_type
;
Bruker SMART CCD diffractometer
;
_diffrn_measurement_method '\w scans'
_diffrn_radiation_monochromator graphite
_diffrn_radiation_source 'fine-focus sealed tube'
_diffrn_radiation_type MoK\a
_diffrn_radiation_wavelength 0.71073
_diffrn_reflns_av_R_equivalents 0.0589
_diffrn_reflns_av_sigmaI/netI 0.0564
_diffrn_reflns_limit_h_max 17
_diffrn_reflns_limit_h_min -18
_diffrn_reflns_limit_k_max 9
_diffrn_reflns_limit_k_min 0
_diffrn_reflns_limit_l_max 24
_diffrn_reflns_limit_l_min 0
_diffrn_reflns_number 14321
_diffrn_reflns_theta_full 25.242
_diffrn_reflns_theta_max 28.60
_diffrn_reflns_theta_min 2.19
_exptl_absorpt_coefficient_mu 0.122
_exptl_absorpt_correction_T_max 0.990
_exptl_absorpt_correction_T_min 0.834
_exptl_absorpt_correction_type multi-scan
_exptl_absorpt_process_details
;
SADABS (Sheldrick, 1996)
;
_exptl_crystal_colour yellow
_exptl_crystal_density_diffrn 1.538
_exptl_crystal_density_method 'not measured'
_exptl_crystal_description slab
_exptl_crystal_F_000 840
_exptl_crystal_size_max 0.18
_exptl_crystal_size_mid 0.17
_exptl_crystal_size_min 0.08
_refine_diff_density_max 0.228
_refine_diff_density_min -0.286
_refine_diff_density_rms 0.059
_refine_ls_extinction_method none
_refine_ls_goodness_of_fit_ref 1.045
_refine_ls_hydrogen_treatment refall
_refine_ls_matrix_type full
_refine_ls_number_parameters 315
_refine_ls_number_reflns 4149
_refine_ls_number_restraints 0
_refine_ls_restrained_S_all 1.045
_refine_ls_R_factor_all 0.0863
_refine_ls_R_factor_gt 0.0528
_refine_ls_shift/su_max 0.000
_refine_ls_shift/su_mean 0.000
_refine_ls_structure_factor_coef Fsqd
_refine_ls_weighting_details 'calc w=1/[\s^2^(Fo^2^)+(0.0767P)^2^+0.0000P] where P=(Fo^2^+2Fc^2^)/3'
_refine_ls_weighting_scheme calc
_refine_ls_wR_factor_gt 0.1297
_refine_ls_wR_factor_ref 0.1424
_reflns_number_gt 2679
_reflns_number_total 4149
_reflns_threshold_expression >2sigma(I)
_cod_data_source_file c4ce00095a2.cif
_cod_data_source_block CCDC606099
_cod_depositor_comments 'Adding full bibliography for 7214441--7214449.cif.'
_cod_original_cell_volume 1767.3(12)
_cod_original_sg_symbol_Hall -P_2ybc
_cod_original_sg_symbol_H-M P_21/c
_cod_database_code 7214443

loop_
_symmetry_equiv_pos_as_xyz
'x, y, z'
'-x, y+1/2, -z+1/2'
'-x, -y, -z'
'x, -y-1/2, z-1/2'

loop_
_atom_site_label
_atom_site_type_symbol
_atom_site_fract_x
_atom_site_fract_y
_atom_site_fract_z
_atom_site_U_iso_or_equiv
_atom_site_adp_type
_atom_site_occupancy
_atom_site_symmetry_multiplicity
_atom_site_calc_flag
N011 N 0.65104(12) 0.5053(2) 0.35251(9) 0.0261(4) Uani 1 1 d
H011 H 0.6191(17) 0.487(3) 0.3061(13) 0.044(7) Uiso 1 1 d
C012 C 0.59763(15) 0.4856(3) 0.40767(11) 0.0306(5) Uani 1 1 d
H012 H 0.5250(15) 0.449(3) 0.3951(10) 0.026(5) Uiso 1 1 d
C013 C 0.64411(16) 0.5168(3) 0.47955(12) 0.0347(5) Uani 1 1 d
H013 H 0.6085(15) 0.499(3) 0.5231(11) 0.035(6) Uiso 1 1 d
C014 C 0.74516(16) 0.5715(3) 0.49186(12) 0.0340(5) Uani 1 1 d
H014 H 0.7779(15) 0.590(3) 0.5400(11) 0.035(6) Uiso 1 1 d
C015 C 0.80146(14) 0.5924(3) 0.43297(11) 0.0291(5) Uani 1 1 d
C016 C 0.75144(13) 0.5550(3) 0.36212(10) 0.0253(4) Uani 1 1 d
C017 C 0.90684(15) 0.6494(3) 0.44143(12) 0.0349(5) Uani 1 1 d
H017 H 0.9395(15) 0.677(3) 0.4906(11) 0.039(6) Uiso 1 1 d
N021 N 0.74928(12) 0.5237(2) 0.23316(9) 0.0307(4) Uani 1 1 d
C022 C 0.79816(16) 0.5341(3) 0.17556(12) 0.0343(5) Uani 1 1 d
H022 H 0.7599(18) 0.502(3) 0.1311(13) 0.049(7) Uiso 1 1 d
C023 C 0.90116(16) 0.5888(3) 0.17954(13) 0.0374(5) Uani 1 1 d
H023 H 0.9296(17) 0.597(3) 0.1336(13) 0.050(7) Uiso 1 1 d
C024 C 0.95552(16) 0.6313(3) 0.24613(13) 0.0375(5) Uani 1 1 d
H024 H 1.0270(16) 0.670(3) 0.2522(11) 0.043(6) Uiso 1 1 d
C025 C 0.90754(14) 0.6210(3) 0.30981(11) 0.0306(5) Uani 1 1 d
C026 C 0.80389(14) 0.5661(3) 0.29914(11) 0.0272(4) Uani 1 1 d
C027 C 0.95768(15) 0.6626(3) 0.38280(12) 0.0350(5) Uani 1 1 d
H027 H 1.0290(15) 0.698(3) 0.3880(10) 0.033(5) Uiso 1 1 d
O1 O 0.49309(10) 0.4123(2) 0.25354(8) 0.0347(4) Uani 1 1 d
C1 C 0.41756(14) 0.4631(3) 0.20951(10) 0.0276(4) Uani 1 1 d
C2 C 0.42156(13) 0.4894(3) 0.13144(11) 0.0258(4) Uani 1 1 d
C3 C 0.34121(14) 0.5394(3) 0.07962(11) 0.0271(4) Uani 1 1 d
H3 H 0.3484(14) 0.553(3) 0.0262(11) 0.031(5) Uiso 1 1 d
C4 C 0.24659(13) 0.5709(3) 0.10300(10) 0.0249(4) Uani 1 1 d
C5 C 0.23459(14) 0.5573(3) 0.17597(10) 0.0256(4) Uani 1 1 d
H5 H 0.1666(15) 0.582(3) 0.1926(10) 0.027(5) Uiso 1 1 d
C6 C 0.31626(14) 0.5060(3) 0.22782(10) 0.0260(4) Uani 1 1 d
N2 N 0.51970(12) 0.4603(2) 0.10529(9) 0.0308(4) Uani 1 1 d
O21 O 0.56600(10) 0.3087(2) 0.12108(9) 0.0439(4) Uani 1 1 d
O22 O 0.54968(10) 0.5893(2) 0.06696(8) 0.0386(4) Uani 1 1 d
N4 N 0.15938(12) 0.6185(2) 0.04992(9) 0.0293(4) Uani 1 1 d
O41 O 0.16808(11) 0.6122(2) -0.01556(8) 0.0442(4) Uani 1 1 d
O42 O 0.07908(10) 0.6659(2) 0.07282(8) 0.0377(4) Uani 1 1 d
N6 N 0.29470(12) 0.4887(2) 0.30259(9) 0.0303(4) Uani 1 1 d
O61 O 0.35694(10) 0.4105(2) 0.34916(7) 0.0384(4) Uani 1 1 d
O62 O 0.21209(11) 0.5522(2) 0.31698(8) 0.0436(4) Uani 1 1 d

loop_
_atom_site_aniso_label
_atom_site_aniso_U_11
_atom_site_aniso_U_22
_atom_site_aniso_U_33
_atom_site_aniso_U_23
_atom_site_aniso_U_13
_atom_site_aniso_U_12
N011 0.0232(8) 0.0306(9) 0.0233(9) -0.0001(7) -0.0009(7) 0.0002(7)
C012 0.0281(11) 0.0343(11) 0.0291(12) 0.0014(9) 0.0028(9) 0.0037(9)
C013 0.0368(12) 0.0421(13) 0.0252(12) 0.0005(9) 0.0040(9) 0.0028(9)
C014 0.0382(12) 0.0371(12) 0.0240(11) -0.0015(9) -0.0047(9) 0.0027(9)
C015 0.0286(10) 0.0277(10) 0.0288(11) -0.0004(8) -0.0040(8) 0.0036(8)
C016 0.0222(9) 0.0266(10) 0.0255(11) 0.0003(8) -0.0018(8) 0.0010(8)
C017 0.0294(11) 0.0355(12) 0.0357(13) -0.0030(9) -0.0096(9) -0.0019(9)
N021 0.0299(9) 0.0364(10) 0.0253(9) -0.0004(7) 0.0021(7) 0.0007(7)
C022 0.0340(11) 0.0392(12) 0.0302(12) -0.0020(10) 0.0063(10) 0.0005(9)
C023 0.0347(12) 0.0412(13) 0.0381(14) 0.0020(10) 0.0115(10) 0.0021(9)
C024 0.0268(11) 0.0354(12) 0.0512(15) 0.0003(10) 0.0089(10) -0.0002(9)
C025 0.0245(10) 0.0281(11) 0.0385(13) 0.0012(9) 0.0015(9) 0.0025(8)
C026 0.0251(9) 0.0265(10) 0.0289(11) 0.0021(8) 0.0001(8) 0.0018(8)
C027 0.0241(10) 0.0357(12) 0.0429(14) -0.0012(10) -0.0031(9) -0.0009(9)
O1 0.0259(7) 0.0424(9) 0.0329(8) 0.0010(6) -0.0057(6) 0.0022(6)
C1 0.0258(10) 0.0277(10) 0.0278(11) -0.0022(8) -0.0010(8) -0.0025(8)
C2 0.0210(9) 0.0285(10) 0.0281(11) -0.0044(8) 0.0044(8) -0.0005(8)
C3 0.0272(10) 0.0284(10) 0.0252(11) -0.0025(8) 0.0021(8) -0.0018(8)
C4 0.0216(9) 0.0292(10) 0.0226(10) -0.0005(8) -0.0019(8) 0.0003(8)
C5 0.0259(10) 0.0234(10) 0.0268(11) -0.0020(8) 0.0017(8) -0.0018(8)
C6 0.0275(10) 0.0287(10) 0.0215(10) -0.0004(8) 0.0018(8) -0.0018(8)
N2 0.0240(8) 0.0378(10) 0.0299(10) -0.0073(8) 0.0015(7) -0.0008(7)
O21 0.0316(8) 0.0435(9) 0.0567(11) -0.0019(8) 0.0061(7) 0.0102(7)
O22 0.0330(8) 0.0483(9) 0.0357(9) -0.0033(7) 0.0089(7) -0.0079(7)
N4 0.0257(8) 0.0346(9) 0.0267(10) 0.0011(7) 0.0001(7) 0.0002(7)
O41 0.0369(8) 0.0701(11) 0.0236(8) -0.0003(7) -0.0027(6) 0.0062(8)
O42 0.0241(7) 0.0500(9) 0.0383(9) 0.0055(7) 0.0022(6) 0.0071(6)
N6 0.0291(9) 0.0343(9) 0.0271(10) -0.0003(7) 0.0019(7) -0.0024(7)
O61 0.0361(8) 0.0495(10) 0.0272(8) 0.0056(7) -0.0038(6) -0.0020(7)
O62 0.0369(9) 0.0621(11) 0.0336(9) 0.0019(8) 0.0106(7) 0.0071(7)

loop_
_atom_type_symbol
_atom_type_description
_atom_type_scat_dispersion_real
_atom_type_scat_dispersion_imag
_atom_type_scat_source
C C 0.0033 0.0016 'International Tables Vol C Tables 4.2.6.8 and 6.1.1.4'
H H 0.0000 0.0000 'International Tables Vol C Tables 4.2.6.8 and 6.1.1.4'
N N 0.0061 0.0033 'International Tables Vol C Tables 4.2.6.8 and 6.1.1.4'
O O 0.0106 0.0060 'International Tables Vol C Tables 4.2.6.8 and 6.1.1.4'

loop_
_geom_angle_atom_site_label_1
_geom_angle_atom_site_label_2
_geom_angle_atom_site_label_3
_geom_angle
C012 N011 C016 122.95(17)
C012 N011 H011 118.8(14)
C016 N011 H011 118.3(14)
N011 C012 C013 120.05(19)
N011 C012 H012 116.9(11)
C013 C012 H012 123.0(11)
C014 C013 C012 119.1(2)
C014 C013 H013 117.5(12)
C012 C013 H013 123.4(12)
C013 C014 C015 120.6(2)
C013 C014 H014 120.1(12)
C015 C014 H014 119.3(12)
C016 C015 C014 117.85(18)
C016 C015 C017 118.37(18)
C014 C015 C017 123.78(19)
N011 C016 C015 119.47(17)
N011 C016 C026 118.92(17)
C015 C016 C026 121.60(17)
C027 C017 C015 121.1(2)
C027 C017 H017 121.9(12)
C015 C017 H017 117.0(12)
C022 N021 C026 116.71(17)
N021 C022 C023 123.6(2)
N021 C022 H022 115.4(15)
C023 C022 H022 121.0(15)
C024 C023 C022 119.3(2)
C024 C023 H023 123.3(13)
C022 C023 H023 117.4(13)
C023 C024 C025 119.6(2)
C023 C024 H024 122.9(12)
C025 C024 H024 117.5(12)
C026 C025 C024 116.14(19)
C026 C025 C027 119.60(18)
C024 C025 C027 124.26(19)
N021 C026 C025 124.60(18)
N021 C026 C016 117.12(17)
C025 C026 C016 118.28(18)
C017 C027 C025 121.04(19)
C017 C027 H027 121.7(11)
C025 C027 H027 117.2(11)
O1 C1 C2 122.67(17)
O1 C1 C6 125.88(18)
C2 C1 C6 111.45(16)
C3 C2 C1 125.89(17)
C3 C2 N2 116.34(17)
C1 C2 N2 117.77(16)
C2 C3 C4 117.77(18)
C2 C3 H3 122.3(11)
C4 C3 H3 120.0(11)
C5 C4 C3 121.43(17)
C5 C4 N4 119.04(16)
C3 C4 N4 119.53(17)
C4 C5 C6 120.27(17)
C4 C5 H5 121.1(11)
C6 C5 H5 118.6(11)
C5 C6 N6 115.94(16)
C5 C6 C1 123.12(17)
N6 C6 C1 120.89(16)
O21 N2 O22 123.98(17)
O21 N2 C2 118.48(16)
O22 N2 C2 117.51(16)
O41 N4 O42 123.12(16)
O41 N4 C4 118.75(16)
O42 N4 C4 118.12(16)
O61 N6 O62 122.03(16)
O61 N6 C6 119.84(16)
O62 N6 C6 118.12(16)

loop_
_geom_bond_atom_site_label_1
_geom_bond_atom_site_label_2
_geom_bond_distance
N011 C012 1.352(3)
N011 C016 1.387(2)
N011 H011 0.93(2)
C012 C013 1.425(3)
C012 H012 1.010(19)
C013 C014 1.405(3)
C013 H013 1.02(2)
C014 C015 1.437(3)
C014 H014 0.96(2)
C015 C016 1.430(3)
C015 C017 1.466(3)
C016 C026 1.465(3)
C017 C027 1.382(3)
C017 H017 0.99(2)
N021 C022 1.348(3)
N021 C026 1.384(3)
C022 C023 1.435(3)
C022 H022 0.95(2)
C023 C024 1.392(3)
C023 H023 1.00(2)
C024 C025 1.442(3)
C024 H024 0.99(2)
C025 C026 1.439(3)
C025 C027 1.472(3)
C027 H027 0.99(2)
O1 C1 1.271(2)
C1 C2 1.488(3)
C1 C6 1.488(3)
C2 C3 1.397(3)
C2 N2 1.492(2)
C3 C4 1.426(3)
C3 H3 1.03(2)
C4 C5 1.408(3)
C4 N4 1.471(2)
C5 C6 1.412(3)
C5 H5 1.025(19)
C6 N6 1.481(3)
N2 O21 1.250(2)
N2 O22 1.260(2)
N4 O41 1.254(2)
N4 O42 1.267(2)
N6 O61 1.252(2)
N6 O62 1.266(2)

loop_
_geom_hbond_atom_site_label_D
_geom_hbond_atom_site_label_H
_geom_hbond_atom_site_label_A
_geom_hbond_distance_DH
_geom_hbond_distance_HA
_geom_hbond_distance_DA
_geom_hbond_angle_DHA
N011 H011 O1 0.93(2) 1.92(2) 2.706(2) 141.7(19)

loop_
_geom_torsion_atom_site_label_1
_geom_torsion_atom_site_label_2
_geom_torsion_atom_site_label_3
_geom_torsion_atom_site_label_4
_geom_torsion
C016 N011 C012 C013 0.2(3)
N011 C012 C013 C014 1.2(3)
C012 C013 C014 C015 -1.1(3)
C013 C014 C015 C016 -0.3(3)
C013 C014 C015 C017 179.78(19)
C012 N011 C016 C015 -1.7(3)
C012 N011 C016 C026 177.79(17)
C014 C015 C016 N011 1.7(3)
C017 C015 C016 N011 -178.41(17)
C014 C015 C016 C026 -177.80(17)
C017 C015 C016 C026 2.1(3)
C016 C015 C017 C027 -1.5(3)
C014 C015 C017 C027 178.39(19)
C026 N021 C022 C023 -1.0(3)
N021 C022 C023 C024 1.0(3)
C022 C023 C024 C025 -0.4(3)
C023 C024 C025 C026 -0.1(3)
C023 C024 C025 C027 179.94(19)
C022 N021 C026 C025 0.5(3)
C022 N021 C026 C016 -179.91(17)
C024 C025 C026 N021 0.1(3)
C027 C025 C026 N021 -179.96(18)
C024 C025 C026 C016 -179.54(17)
C027 C025 C026 C016 0.4(3)
N011 C016 C026 N021 -0.7(3)
C015 C016 C026 N021 178.77(16)
N011 C016 C026 C025 178.94(17)
C015 C016 C026 C025 -1.6(3)
C015 C017 C027 C025 0.4(3)
C026 C025 C027 C017 0.1(3)
C024 C025 C027 C017 -179.90(19)
O1 C1 C2 C3 177.99(18)
C6 C1 C2 C3 -2.7(3)
O1 C1 C2 N2 -2.0(3)
C6 C1 C2 N2 177.27(15)
C1 C2 C3 C4 0.8(3)
N2 C2 C3 C4 -179.17(16)
C2 C3 C4 C5 1.7(3)
C2 C3 C4 N4 -178.29(16)
C3 C4 C5 C6 -1.9(3)
N4 C4 C5 C6 178.04(16)
C4 C5 C6 N6 -177.75(16)
C4 C5 C6 C1 -0.3(3)
O1 C1 C6 C5 -178.33(18)
C2 C1 C6 C5 2.4(2)
O1 C1 C6 N6 -1.0(3)
C2 C1 C6 N6 179.73(15)
C3 C2 N2 O21 -127.72(19)
C1 C2 N2 O21 52.3(2)
C3 C2 N2 O22 50.7(2)
C1 C2 N2 O22 -129.34(18)
C5 C4 N4 O41 -173.10(17)
C3 C4 N4 O41 6.9(3)
C5 C4 N4 O42 7.6(2)
C3 C4 N4 O42 -172.45(17)
C5 C6 N6 O61 166.74(17)
C1 C6 N6 O61 -10.8(3)
C5 C6 N6 O62 -12.3(2)
C1 C6 N6 O62 170.19(17)
